data_7705018
loop_
_publ_author_name
'Deng, Lan'
'Zhou, Zhao-Hui'

_publ_section_title
;
 Spontaneous conversions of glutamine, histidine and arginine into
 \a-hydroxycarboxylates with NH<sub>4</sub>VO<sub>3</sub> or
 V<sub>2</sub>O<sub>5</sub>.
;
_journal_issue 34
_journal_name_full 'Dalton transactions (Cambridge, England : 2003)'
_journal_page_first 11921
_journal_page_last 11930
_journal_paper_doi 10.1039/d0dt02150d
_journal_volume 49
_journal_year 2020
_chemical_formula_moiety 'C32 H24 N8 O8 V2, 2(C10 N2)'
_chemical_formula_sum 'C52 H24 N12 O8 V2'
_chemical_formula_weight 1046.71
_space_group_crystal_system monoclinic
_space_group_IT_number 15
_space_group_name_Hall '-C 2yc'
_space_group_name_H-M_alt 'C 1 2/c 1'
_atom_sites_solution_hydrogens geom
_atom_sites_solution_primary iterative
_audit_creation_date 2020-05-22
_audit_creation_method
;
Olex2 1.2
(compiled 2018.05.29 svn.r3508 for OlexSys, GUI svn.r5506)
;
_audit_update_record
;
2020-06-16 deposited with the CCDC.	2020-08-04 downloaded from the CCDC.
;
_cell_angle_alpha 90
_cell_angle_beta 96.682(2)
_cell_angle_gamma 90
_cell_formula_units_Z 4
_cell_length_a 21.4251(6)
_cell_length_b 15.6225(4)
_cell_length_c 13.7562(3)
_cell_measurement_reflns_used 4144
_cell_measurement_temperature 100.00(10)
_cell_measurement_theta_max 74.5460
_cell_measurement_theta_min 4.6240
_cell_volume 4573.1(2)
_computing_cell_refinement 'CrysAlisPro 1.171.39.46 (Rigaku OD, 2018)'
_computing_data_collection 'CrysAlisPro 1.171.39.46 (Rigaku OD, 2018)'
_computing_data_reduction 'CrysAlisPro 1.171.39.46 (Rigaku OD, 2018)'
_computing_molecular_graphics 'Olex2 (Dolomanov et al., 2009)'
_computing_publication_material 'Olex2 (Dolomanov et al., 2009)'
_computing_structure_refinement 'ShelXL (Sheldrick, 2015)'
_computing_structure_solution 'olex2.solve (Bourhis et al., 2015)'
_diffrn_ambient_environment N~2~
_diffrn_ambient_temperature 100.00(10)
_diffrn_detector 'CCD plate'
_diffrn_detector_type HyPix
_diffrn_measured_fraction_theta_full 1.000
_diffrn_measured_fraction_theta_max 0.985
_diffrn_measurement_details
;
List of Runs (angles in degrees, time in seconds):

  # Type    Start    End  Width  t~exp~   \w     \q     \k     \f   Frames
#--------------------------------------------------------------------------
  1  \w     14.00  46.00   0.50    9.50    --   46.62 -83.00  49.00   64
  2  \w     40.00 136.00   0.50   38.00    --  110.00 -83.00  49.00  192
  3  \w    150.00 176.00   0.50   38.00    --  110.00  19.00 120.00   52
  4  \w    146.00 172.00   0.50   38.00    --  110.00  83.00 170.00   52
  5  \w    129.00 176.00   0.50   38.00    --  110.00  37.00  90.00   94
  6  \w     96.00 121.00   0.50   38.00    --  110.00  37.00  90.00   50
  7  \w     92.00 117.00   0.50   38.00    --  110.00  83.00 170.00   50
  8  \w     86.00 177.00   0.50   38.00    --  110.00  77.00 150.00  182
  9  \w     46.00  71.00   0.50    9.50    --   46.62  83.00 170.00   50
 10  \w     36.00 124.00   0.50   38.00    --  110.00 -37.00  30.00  176
 11  \w     36.00 126.00   0.50   38.00    --  110.00 -19.00   0.00  180
 12  \w     42.00  67.00   0.50   38.00    --  110.00 -99.00-180.00   50
 13  \w     36.00 121.00   0.50   38.00    --  110.00 -37.00-180.00  170
 14  \w    -72.00  25.00   0.50    9.50    --  -46.62  83.00 170.00  194
 15  \w    -80.00 -44.00   0.50   38.00    --  -88.50  83.00 170.00   72
 16  \w    -98.00 -20.00   0.50    9.50    --  -46.62 -83.00  49.00  156
 17  \w   -106.00 -78.00   0.50    9.50    --  -46.62-125.00 150.00   56
 18  \w   -127.00 -84.00   0.50   38.00    --  -88.50 -83.00  49.00   86
 19  \w   -119.00 -71.00   0.50    9.50    --  -46.62-125.00 -60.00   96
 20  \w   -118.00 -70.00   0.50    9.50    --  -46.62-125.00-150.00   96
 21  \w   -137.00 -73.00   0.50   38.00    --  -88.50-125.00-150.00  128
;
_diffrn_measurement_device 'four-circle diffractometer'
_diffrn_measurement_device_type 'XtaLAB Synergy, Dualflex, HyPix'
_diffrn_measurement_method '\w scans'
_diffrn_orient_matrix_type 'CrysAlisPro convention (1999,Acta A55,543-557)'
_diffrn_orient_matrix_UB_11 -0.0562891000
_diffrn_orient_matrix_UB_12 0.0288601000
_diffrn_orient_matrix_UB_13 0.0521282000
_diffrn_orient_matrix_UB_21 0.0062538000
_diffrn_orient_matrix_UB_22 -0.0814812000
_diffrn_orient_matrix_UB_23 0.0633506000
_diffrn_orient_matrix_UB_31 0.0451136000
_diffrn_orient_matrix_UB_32 0.0474508000
_diffrn_orient_matrix_UB_33 0.0773351000
_diffrn_radiation_monochromator mirror
_diffrn_radiation_probe x-ray
_diffrn_radiation_type CuK\a
_diffrn_radiation_wavelength 1.54184
_diffrn_reflns_av_unetI/netI 0.0102
_diffrn_reflns_Laue_measured_fraction_full 1.000
_diffrn_reflns_Laue_measured_fraction_max 0.985
_diffrn_reflns_limit_h_max 26
_diffrn_reflns_limit_h_min -27
_diffrn_reflns_limit_k_max 19
_diffrn_reflns_limit_k_min -19
_diffrn_reflns_limit_l_max 17
_diffrn_reflns_limit_l_min -17
_diffrn_reflns_number 8315
_diffrn_reflns_point_group_measured_fraction_full 1.000
_diffrn_reflns_point_group_measured_fraction_max 0.985
_diffrn_reflns_theta_full 67.684
_diffrn_reflns_theta_max 78.243
_diffrn_reflns_theta_min 3.510
_diffrn_source 'micro-focus sealed X-ray tube'
_diffrn_source_type 'PhotonJet (Cu) X-ray Source'
_exptl_absorpt_coefficient_mu 4.041
_exptl_absorpt_correction_T_max 0.725
_exptl_absorpt_correction_T_min 0.714
_exptl_absorpt_correction_type multi-scan
_exptl_absorpt_process_details
;
CrysAlisPro 1.171.39.46 (Rigaku Oxford Diffraction, 2018)
Empirical absorption correction using spherical harmonics,
 implemented in SCALE3 ABSPACK scaling algorithm.
;
_exptl_crystal_colour 'clear dark brown'
_exptl_crystal_colour_lustre clear
_exptl_crystal_colour_modifier dark
_exptl_crystal_colour_primary brown
_exptl_crystal_density_diffrn 1.520
_exptl_crystal_description block
_exptl_crystal_F_000 2120
_exptl_crystal_size_max 0.1
_exptl_crystal_size_mid 0.08
_exptl_crystal_size_min 0.08
_refine_diff_density_max 0.665
_refine_diff_density_min -0.650
_refine_diff_density_rms 0.090
_refine_ls_extinction_method none
_refine_ls_goodness_of_fit_ref 1.103
_refine_ls_hydrogen_treatment constr
_refine_ls_matrix_type full
_refine_ls_number_parameters 396
_refine_ls_number_reflns 8315
_refine_ls_number_restraints 165
_refine_ls_restrained_S_all 1.108
_refine_ls_R_factor_all 0.1052
_refine_ls_R_factor_gt 0.0872
_refine_ls_shift/su_max 0.000
_refine_ls_shift/su_mean 0.000
_refine_ls_structure_factor_coef Fsqd
_refine_ls_weighting_details 'w=1/[\s^2^(Fo^2^)+(0.1841P)^2^+7.1314P] where P=(Fo^2^+2Fc^2^)/3'
_refine_ls_weighting_scheme calc
_refine_ls_wR_factor_gt 0.2574
_refine_ls_wR_factor_ref 0.3036
_reflns_Friedel_coverage 0.000
_reflns_number_gt 6898
_reflns_number_total 8315
_reflns_threshold_expression 'I > 2\s(I)'
_twin_special_details
;
Component 2 rotated by -179.9510\% 
 around [1.00 -0.00 0.00] (reciprocal) or [0.98 0.00 0.18] (direct)
;
_cod_data_source_file d0dt02150d2.cif
_cod_data_source_block vhis
_cod_depositor_comments 'Adding full bibliography for 7705016--7705019.cif.'
_cod_database_code 7705018
_shelx_shelxl_version_number 2014/7
_chemical_oxdiff_formula 'C N O V'
_shelx_space_group_comment
;
The symmetry employed for this shelxl refinement is uniquely defined
by the following loop, which should always be used as a source of
symmetry information in preference to the above space-group names.
They are only intended as comments.
;
_shelx_estimated_absorpt_t_max 0.738
_shelx_estimated_absorpt_t_min 0.688
_olex2_refinement_description
;
1. Twinned data refinement
 Scales: 0.495(3)
 0.505(3)
2. Fixed Uiso
 At 1.2 times of:
  All C(H) groups, All N(H) groups
3. Restrained planarity
 N5B, N6B, C17B, C18B, C19B, C20B, C21B, C22B, C23B, C24B, C25B, C26B
 with sigma of 0.01
4. Uiso/Uaniso restraints and constraints
N5A \\sim N6A \\sim C26A \\sim C21A \\sim C19A \\sim C22A \\sim C18A \\sim C24A
\\sim C20A \\sim C25A \\sim C17A \\sim C23A: within 2A with sigma of 0.01 and
sigma for terminal atoms of 0.02
N5B \\sim N6B \\sim C17B \\sim C18B \\sim C19B \\sim C20B \\sim C21B \\sim C22B
\\sim C23B \\sim C24B \\sim C25B \\sim C26B: within 2A with sigma of 0.01 and
sigma for terminal atoms of 0.02
5. Others
 Sof(C21B)=Sof(N5B)=Sof(C17B)=Sof(C18B)=Sof(C19B)=Sof(C20B)=Sof(C26B)=Sof(N6B)=
 Sof(C22B)=Sof(C23B)=Sof(C24B)=Sof(C25B)=1-FVAR(1)
 Sof(N6A)=Sof(C22A)=Sof(C23A)=Sof(C24A)=Sof(C25A)=Sof(C26A)=Sof(C18A)=
 Sof(C19A)=Sof(C20A)=Sof(C21A)=Sof(N5A)=Sof(C17A)=FVAR(1)
6.a Aromatic/amide H refined with riding coordinates:
 N2(H2), C7(H7), C8(H8), C9(H9), C10(H10), C13(H13), C14(H14), C15(H15),
 C16(H16), C3(H3), C5(H5), C6(H6)
6.b Fitted hexagon refined as free rotating group:
 C21B(N5B,C17B,C18B,C19B,C20B), C26B(N6B,C22B,C23B,C24B,C25B), N6A(C22A,C23A,
 C24A,C25A,C26A), C18A(C19A,C20A,C21A,N5A,C17A)
;
_olex2_submission_special_instructions 'No special instructions were received'
_oxdiff_exptl_absorpt_empirical_details
;
Empirical correction (ABSPACK) includes:
- Absorption correction using spherical harmonics
- Frame scaling
;
_oxdiff_exptl_absorpt_empirical_full_max 1.808
_oxdiff_exptl_absorpt_empirical_full_min 0.668
_oxdiff_twin_integration_method simultaneous
_oxdiff_twin_items 2

loop_
_space_group_symop_operation_xyz
'x, y, z'
'-x, y, -z+1/2'
'x+1/2, y+1/2, z'
'-x+1/2, y+1/2, -z+1/2'
'-x, -y, -z'
'x, -y, z-1/2'
'-x+1/2, -y+1/2, -z'
'x+1/2, -y+1/2, z-1/2'

loop_
_atom_site_label
_atom_site_type_symbol
_atom_site_fract_x
_atom_site_fract_y
_atom_site_fract_z
_atom_site_U_iso_or_equiv
_atom_site_adp_type
_atom_site_occupancy
_atom_site_site_symmetry_order
_atom_site_calc_flag
_atom_site_refinement_flags_posn
_atom_site_refinement_flags_adp
_atom_site_refinement_flags_occupancy
_atom_site_disorder_assembly
_atom_site_disorder_group
V1 V 0.67077(5) 0.41839(6) 0.87405(7) 0.0536(3) Uani 1 1 d . . . . .
O1 O 0.71256(19) 0.5046(2) 0.8731(3) 0.0603(9) Uani 1 1 d . . . . .
O3 O 0.65197(19) 0.4010(2) 0.7299(3) 0.0569(9) Uani 1 1 d . . . . .
O4 O 0.6765(2) 0.3211(3) 0.6057(3) 0.0654(10) Uani 1 1 d . . . . .
N3 N 0.5905(2) 0.3246(3) 0.8798(3) 0.0595(11) Uani 1 1 d . . . . .
N4 N 0.5870(2) 0.4926(3) 0.8822(3) 0.0582(10) Uani 1 1 d . . . . .
O2 O 0.72370(19) 0.3207(2) 0.8601(2) 0.0568(9) Uani 1 1 d . . . . .
N2 N 0.7931(2) 0.0744(3) 0.8186(4) 0.0606(11) Uani 1 1 d . . . . .
H2 H 0.7899 0.0472 0.7639 0.073 Uiso 1 1 calc R . . . .
N1 N 0.8147(2) 0.0995(3) 0.9732(3) 0.0549(10) Uani 1 1 d . . . . .
C7 C 0.5958(3) 0.2384(4) 0.8820(4) 0.0673(14) Uani 1 1 d . . . . .
H7 H 0.6357 0.2146 0.8838 0.081 Uiso 1 1 calc R . . . .
C8 C 0.5456(4) 0.1844(5) 0.8816(5) 0.0800(18) Uani 1 1 d . . . . .
H8 H 0.5510 0.1253 0.8824 0.096 Uiso 1 1 calc R . . . .
C9 C 0.4876(4) 0.2196(5) 0.8801(5) 0.0759(17) Uani 1 1 d . . . . .
H9 H 0.4526 0.1844 0.8805 0.091 Uiso 1 1 calc R . . . .
C10 C 0.4802(3) 0.3068(4) 0.8781(4) 0.0658(14) Uani 1 1 d . . . . .
H10 H 0.4405 0.3310 0.8773 0.079 Uiso 1 1 calc R . . . .
C11 C 0.5327(3) 0.3581(4) 0.8772(4) 0.0602(13) Uani 1 1 d . . . . .
C12 C 0.5309(3) 0.4529(4) 0.8763(4) 0.0590(13) Uani 1 1 d . . . . .
C13 C 0.4759(3) 0.4994(4) 0.8709(4) 0.0660(14) Uani 1 1 d . . . . .
H13 H 0.4372 0.4717 0.8649 0.079 Uiso 1 1 calc R . . . .
C14 C 0.4789(3) 0.5878(5) 0.8746(5) 0.0743(18) Uani 1 1 d . . . . .
H14 H 0.4422 0.6198 0.8710 0.089 Uiso 1 1 calc R . . . .
C15 C 0.5360(4) 0.6280(5) 0.8834(5) 0.0746(17) Uani 1 1 d . . . . .
H15 H 0.5389 0.6873 0.8875 0.090 Uiso 1 1 calc R . . . .
C16 C 0.5890(3) 0.5778(4) 0.8861(5) 0.0660(15) Uani 1 1 d . . . . .
H16 H 0.6280 0.6046 0.8909 0.079 Uiso 1 1 calc R . . . .
C1 C 0.6813(3) 0.3371(4) 0.6938(4) 0.0590(12) Uani 1 1 d . . . . .
C2 C 0.7206(3) 0.2864(4) 0.7711(4) 0.0585(12) Uani 1 1 d . . . . .
C3 C 0.7461(3) 0.2109(3) 0.7522(4) 0.0577(12) Uani 1 1 d . . . . .
H3 H 0.7440 0.1919 0.6878 0.069 Uiso 1 1 calc R . . . .
C4 C 0.7771(3) 0.1579(3) 0.8302(3) 0.0543(11) Uani 1 1 d . . . . .
C5 C 0.7915(3) 0.1737(3) 0.9288(4) 0.0558(12) Uani 1 1 d . . . . .
H5 H 0.7865 0.2256 0.9601 0.067 Uiso 1 1 calc R . . . .
C6 C 0.8141(3) 0.0423(4) 0.9044(4) 0.0586(12) Uani 1 1 d . . . . .
H6 H 0.8270 -0.0141 0.9147 0.070 Uiso 1 1 calc R . . . .
C21B C 0.5509(4) 0.0841(7) 0.3726(8) 0.095(4) Uani 0.446(9) 1 d . U P A 2
N5B N 0.5919(5) 0.0197(7) 0.3510(10) 0.114(5) Uani 0.446(9) 1 d G U P A 2
C17B C 0.6564(5) 0.0308(8) 0.3732(14) 0.111(5) Uani 0.446(9) 1 d G U P A 2
C18B C 0.6798(4) 0.1062(9) 0.4171(12) 0.110(5) Uani 0.446(9) 1 d G U P A 2
C19B C 0.6388(6) 0.1705(7) 0.4387(12) 0.093(5) Uani 0.446(9) 1 d G U P A 2
C20B C 0.5743(6) 0.1594(7) 0.4165(12) 0.073(4) Uani 0.446(9) 1 d G U P A 2
C26B C 0.3992(5) -0.0099(6) 0.2864(11) 0.102(5) Uani 0.446(9) 1 d . U P A 2
N6B N 0.4634(5) 0.0033(6) 0.3093(10) 0.097(4) Uani 0.446(9) 1 d G U P A 2
C22B C 0.4854(4) 0.0811(7) 0.3487(10) 0.086(4) Uani 0.446(9) 1 d G U P A 2
C23B C 0.4433(5) 0.1456(7) 0.3651(12) 0.074(4) Uani 0.446(9) 1 d G U P A 2
C24B C 0.3791(5) 0.1324(7) 0.3422(12) 0.077(4) Uani 0.446(9) 1 d G U P A 2
C25B C 0.3571(4) 0.0546(8) 0.3028(11) 0.092(4) Uani 0.446(9) 1 d G U P A 2
N6A N 0.4644(5) 0.0198(8) 0.4204(12) 0.126(5) Uani 0.554(9) 1 d . U P A 1
C22A C 0.4953(5) 0.0941(9) 0.3976(12) 0.113(4) Uani 0.554(9) 1 d G U P A 1
C23A C 0.4609(8) 0.1645(8) 0.3598(15) 0.118(5) Uani 0.554(9) 1 d G U P A 1
C24A C 0.3957(7) 0.1606(9) 0.3449(15) 0.136(6) Uani 0.554(9) 1 d G U P A 1
C25A C 0.3648(5) 0.0863(11) 0.3678(15) 0.142(6) Uani 0.554(9) 1 d G U P A 1
C26A C 0.3992(5) 0.0159(9) 0.4055(14) 0.142(5) Uani 0.554(9) 1 d G U P A 1
C18A C 0.6883(5) 0.1135(11) 0.4642(13) 0.129(5) Uani 0.554(9) 1 d . U P A 1
C19A C 0.6536(8) 0.1811(8) 0.4198(14) 0.135(6) Uani 0.554(9) 1 d G U P A 1
C20A C 0.5892(8) 0.1726(8) 0.3948(12) 0.114(5) Uani 0.554(9) 1 d G U P A 1
C21A C 0.5594(5) 0.0965(9) 0.4142(11) 0.106(4) Uani 0.554(9) 1 d G U P A 1
N5A N 0.5940(5) 0.0289(7) 0.4586(11) 0.125(4) Uani 0.554(9) 1 d G U P A 1
C17A C 0.6584(5) 0.0374(9) 0.4836(12) 0.126(5) Uani 0.554(9) 1 d G U P A 1

loop_
_atom_site_aniso_label
_atom_site_aniso_U_11
_atom_site_aniso_U_22
_atom_site_aniso_U_33
_atom_site_aniso_U_23
_atom_site_aniso_U_13
_atom_site_aniso_U_12
V1 0.0650(6) 0.0542(5) 0.0396(5) 0.0011(3) -0.0027(4) 0.0014(4)
O1 0.074(2) 0.060(2) 0.0447(18) 0.0018(16) -0.0011(16) 0.0000(17)
O3 0.071(2) 0.0557(19) 0.0415(18) -0.0007(15) -0.0036(15) 0.0030(16)
O4 0.087(3) 0.067(2) 0.0397(18) -0.0034(16) -0.0044(17) 0.0023(19)
N3 0.068(3) 0.066(3) 0.042(2) -0.0001(19) -0.0021(18) -0.003(2)
N4 0.070(3) 0.061(3) 0.041(2) -0.0030(18) -0.0031(18) 0.007(2)
O2 0.073(2) 0.058(2) 0.0370(16) -0.0031(14) -0.0033(15) 0.0065(16)
N2 0.076(3) 0.058(3) 0.045(2) -0.0057(18) -0.005(2) 0.007(2)
N1 0.070(3) 0.056(2) 0.037(2) -0.0006(17) -0.0018(18) 0.0032(19)
C7 0.080(4) 0.066(3) 0.054(3) 0.008(3) -0.004(3) -0.001(3)
C8 0.095(5) 0.074(4) 0.069(4) 0.008(3) -0.002(3) -0.008(3)
C9 0.091(5) 0.080(4) 0.055(3) 0.007(3) 0.002(3) -0.016(3)
C10 0.070(3) 0.082(4) 0.044(3) 0.003(3) -0.003(2) -0.006(3)
C11 0.068(3) 0.077(4) 0.032(2) -0.001(2) -0.005(2) 0.002(3)
C12 0.065(3) 0.074(3) 0.034(2) -0.003(2) -0.007(2) 0.003(3)
C13 0.073(3) 0.081(4) 0.042(2) -0.002(3) 0.000(2) 0.010(3)
C14 0.079(4) 0.093(5) 0.047(3) -0.010(3) -0.004(3) 0.023(3)
C15 0.101(5) 0.068(4) 0.053(3) -0.002(3) 0.001(3) 0.018(3)
C16 0.083(4) 0.068(4) 0.045(3) -0.002(2) 0.000(3) 0.006(3)
C1 0.073(3) 0.059(3) 0.043(3) 0.000(2) -0.002(2) -0.002(2)
C2 0.069(3) 0.063(3) 0.041(2) -0.002(2) -0.004(2) -0.001(2)
C3 0.072(3) 0.060(3) 0.040(2) -0.005(2) -0.001(2) -0.001(2)
C4 0.071(3) 0.056(3) 0.035(2) 0.001(2) 0.000(2) 0.003(2)
C5 0.074(3) 0.051(3) 0.039(2) 0.003(2) -0.005(2) 0.001(2)
C6 0.077(3) 0.058(3) 0.039(2) -0.004(2) 0.001(2) 0.006(2)
C21B 0.085(7) 0.079(7) 0.123(9) 0.003(7) 0.019(7) 0.006(6)
N5B 0.088(7) 0.102(8) 0.152(11) -0.010(8) 0.010(8) 0.010(7)
C17B 0.079(8) 0.104(9) 0.149(12) -0.013(9) 0.008(8) 0.009(7)
C18B 0.079(8) 0.110(10) 0.143(11) 0.002(9) 0.015(8) -0.004(8)
C19B 0.084(9) 0.081(8) 0.117(10) -0.003(8) 0.020(8) -0.002(7)
C20B 0.071(7) 0.051(6) 0.100(9) -0.006(6) 0.019(7) -0.006(5)
C26B 0.084(8) 0.098(9) 0.121(10) -0.008(8) 0.002(8) -0.003(7)
N6B 0.084(7) 0.088(7) 0.120(9) -0.008(7) 0.009(7) -0.002(6)
C22B 0.073(7) 0.075(7) 0.111(8) 0.005(6) 0.011(6) 0.003(6)
C23B 0.059(7) 0.077(7) 0.086(8) -0.006(7) 0.006(6) 0.002(6)
C24B 0.062(7) 0.076(8) 0.093(8) -0.004(7) 0.005(6) 0.000(6)
C25B 0.080(8) 0.090(8) 0.106(9) -0.009(8) 0.010(7) -0.003(7)
N6A 0.089(7) 0.137(9) 0.151(10) -0.009(9) 0.004(7) 0.008(7)
C22A 0.090(7) 0.120(9) 0.127(9) 0.000(8) 0.000(7) 0.017(7)
C23A 0.098(9) 0.125(10) 0.133(11) 0.007(9) 0.020(9) 0.033(8)
C24A 0.109(10) 0.143(12) 0.156(12) 0.009(11) 0.011(10) 0.041(9)
C25A 0.095(9) 0.157(12) 0.169(12) -0.002(11) -0.004(10) 0.019(9)
C26A 0.097(8) 0.156(11) 0.167(12) -0.004(11) -0.002(9) 0.007(8)
C18A 0.106(9) 0.169(12) 0.112(10) -0.004(10) 0.016(8) -0.014(9)
C19A 0.129(10) 0.154(12) 0.128(11) -0.018(10) 0.039(9) 0.006(9)
C20A 0.099(9) 0.120(11) 0.125(10) -0.020(9) 0.023(9) 0.010(8)
C21A 0.079(7) 0.114(9) 0.120(9) -0.005(7) -0.007(7) 0.018(6)
N5A 0.093(7) 0.136(9) 0.140(10) 0.007(8) -0.010(7) 0.010(7)
C17A 0.089(8) 0.152(11) 0.132(11) 0.006(9) -0.004(8) 0.005(8)

loop_
_atom_type_symbol
_atom_type_description
_atom_type_scat_dispersion_real
_atom_type_scat_dispersion_imag
_atom_type_scat_source
C C 0.0181 0.0091 'International Tables Vol C Tables 4.2.6.8 and 6.1.1.4'
H H 0.0000 0.0000 'International Tables Vol C Tables 4.2.6.8 and 6.1.1.4'
N N 0.0311 0.0180 'International Tables Vol C Tables 4.2.6.8 and 6.1.1.4'
O O 0.0492 0.0322 'International Tables Vol C Tables 4.2.6.8 and 6.1.1.4'
V V 0.0687 2.1097 'International Tables Vol C Tables 4.2.6.8 and 6.1.1.4'

loop_
_geom_angle_atom_site_label_1
_geom_angle_atom_site_label_2
_geom_angle_atom_site_label_3
_geom_angle
_geom_angle_site_symmetry_1
_geom_angle_site_symmetry_3
_geom_angle_publ_flag
O1 V1 O3 98.83(18) . . ?
O1 V1 N3 163.9(2) . . ?
O1 V1 N4 91.01(19) . . ?
O1 V1 O2 109.0(2) . . ?
O1 V1 N1 95.79(18) . 7_657 ?
O3 V1 N3 83.12(17) . . ?
O3 V1 N4 92.99(16) . . ?
O3 V1 N1 164.21(18) . 7_657 ?
N4 V1 N3 72.88(19) . . ?
O2 V1 O3 81.15(15) . . ?
O2 V1 N3 87.09(18) . . ?
O2 V1 N4 159.71(19) . . ?
O2 V1 N1 88.49(16) . 7_657 ?
N1 V1 N3 84.49(18) 7_657 . ?
N1 V1 N4 92.68(18) 7_657 . ?
C1 O3 V1 115.5(3) . . ?
C7 N3 V1 125.6(4) . . ?
C11 N3 V1 116.7(4) . . ?
C11 N3 C7 117.7(5) . . ?
C12 N4 V1 119.5(4) . . ?
C16 N4 V1 121.2(5) . . ?
C16 N4 C12 119.2(5) . . ?
C2 O2 V1 116.4(3) . . ?
C6 N2 C4 108.9(5) . . ?
C5 N1 V1 123.9(4) . 7_657 ?
C6 N1 V1 128.5(4) . 7_657 ?
C6 N1 C5 106.5(4) . . ?
N3 C7 C8 123.4(7) . . ?
C9 C8 C7 118.0(7) . . ?
C8 C9 C10 120.4(7) . . ?
C9 C10 C11 119.0(6) . . ?
N3 C11 C10 121.5(6) . . ?
N3 C11 C12 114.4(5) . . ?
C10 C11 C12 124.1(5) . . ?
N4 C12 C11 116.0(5) . . ?
N4 C12 C13 120.7(6) . . ?
C13 C12 C11 123.2(6) . . ?
C12 C13 C14 119.2(6) . . ?
C15 C14 C13 120.0(6) . . ?
C14 C15 C16 117.8(7) . . ?
N4 C16 C15 123.0(7) . . ?
O3 C1 C2 112.8(5) . . ?
O4 C1 O3 122.7(5) . . ?
O4 C1 C2 124.5(5) . . ?
O2 C2 C1 113.7(5) . . ?
O2 C2 C3 123.8(5) . . ?
C3 C2 C1 122.3(5) . . ?
C2 C3 C4 121.3(5) . . ?
N2 C4 C3 123.9(5) . . ?
N2 C4 C5 104.8(4) . . ?
C5 C4 C3 131.1(5) . . ?
N1 C5 C4 108.3(5) . . ?
N1 C6 N2 111.4(5) . . ?
N5B C21B C20B 120.0 . . ?
N5B C21B C22B 124.4(9) . . ?
C20B C21B C22B 115.5(9) . . ?
C21B N5B C17B 120.0 . . ?
C18B C17B N5B 120.0 . . ?
C17B C18B C19B 120.0 . . ?
C20B C19B C18B 120.0 . . ?
C19B C20B C21B 120.0 . . ?
N6B C26B C25B 120.0 . . ?
C26B N6B C22B 120.0 . . ?
N6B C22B C21B 113.9(9) . . ?
N6B C22B C23B 120.0 . . ?
C23B C22B C21B 126.0(9) . . ?
C24B C23B C22B 120.0 . . ?
C23B C24B C25B 120.0 . . ?
C24B C25B C26B 120.0 . . ?
C22A N6A C26A 120.0 . . ?
C23A C22A N6A 120.0 . . ?
C21A C22A N6A 118.7(11) . . ?
C21A C22A C23A 121.3(11) . . ?
C24A C23A C22A 120.0 . . ?
C23A C24A C25A 120.0 . . ?
C24A C25A C26A 120.0 . . ?
C25A C26A N6A 120.0 . . ?
C19A C18A C17A 120.0 . . ?
C20A C19A C18A 120.0 . . ?
C19A C20A C21A 120.0 . . ?
C22A C21A C20A 117.8(11) . . ?
C22A C21A N5A 121.8(11) . . ?
N5A C21A C20A 120.0 . . ?
C17A N5A C21A 120.0 . . ?
N5A C17A C18A 120.0 . . ?

loop_
_geom_bond_atom_site_label_1
_geom_bond_atom_site_label_2
_geom_bond_distance
_geom_bond_site_symmetry_2
_geom_bond_publ_flag
V1 O1 1.618(4) . ?
V1 O3 1.995(4) . ?
V1 N3 2.268(5) . ?
V1 N4 2.152(5) . ?
V1 O2 1.924(4) . ?
V1 N1 2.107(4) 7_657 ?
O3 C1 1.308(7) . ?
O4 C1 1.229(7) . ?
N3 C7 1.352(8) . ?
N3 C11 1.342(7) . ?
N4 C12 1.346(7) . ?
N4 C16 1.332(7) . ?
O2 C2 1.331(6) . ?
N2 C4 1.364(7) . ?
N2 C6 1.313(7) . ?
N1 V1 2.107(4) 7_657 ?
N1 C5 1.375(6) . ?
N1 C6 1.300(7) . ?
C7 C8 1.367(10) . ?
C8 C9 1.358(11) . ?
C9 C10 1.370(10) . ?
C10 C11 1.383(9) . ?
C11 C12 1.482(9) . ?
C12 C13 1.379(8) . ?
C13 C14 1.382(9) . ?
C14 C15 1.367(11) . ?
C15 C16 1.377(9) . ?
C1 C2 1.503(7) . ?
C2 C3 1.338(8) . ?
C3 C4 1.453(7) . ?
C4 C5 1.378(7) . ?
C21B N5B 1.3900 . ?
C21B C20B 1.3900 . ?
C21B C22B 1.404(12) . ?
N5B C17B 1.3900 . ?
C17B C18B 1.3900 . ?
C18B C19B 1.3900 . ?
C19B C20B 1.3900 . ?
C26B N6B 1.3900 . ?
C26B C25B 1.3900 . ?
N6B C22B 1.3900 . ?
C22B C23B 1.3900 . ?
C23B C24B 1.3900 . ?
C24B C25B 1.3900 . ?
N6A C22A 1.3900 . ?
N6A C26A 1.3900 . ?
C22A C23A 1.3900 . ?
C22A C21A 1.366(13) . ?
C23A C24A 1.3900 . ?
C24A C25A 1.3900 . ?
C25A C26A 1.3900 . ?
C18A C19A 1.3900 . ?
C18A C17A 1.3900 . ?
C19A C20A 1.3900 . ?
C20A C21A 1.3900 . ?
C21A N5A 1.3900 . ?
N5A C17A 1.3900 . ?

loop_
_twin_individual_id
_twin_individual_mass_fraction_refined
_oxdiff_twin_reflns_isolated
_oxdiff_twin_reflns_overlapped
_twin_individual_twin_lattice_type
_twin_individual_twin_matrix_11
_twin_individual_twin_matrix_12
_twin_individual_twin_matrix_13
_twin_individual_twin_matrix_21
_twin_individual_twin_matrix_22
_twin_individual_twin_matrix_23
_twin_individual_twin_matrix_31
_twin_individual_twin_matrix_32
_twin_individual_twin_matrix_33
1 0.495(3) 11042 6128 ref 1.0000 0.0000 0.0000 0.0000 1.0000 0.0000 0.0000 0.0000 1.0000
2 0.505(3) 11000 6128 nmt 0.9993 0.0005 0.3692 -0.0001 -1.0000 0.0010 0.0026 -0.0008 -0.9993
